data_4000780
loop_
_publ_author_name
'Mezzadri, Francesco'
'Buzzi, Michele'
'Pernechele, Chiara'
'Calestani, Gianluca'
'Solzi, Massimo'
'Migliori, Andrea'
'Gilioli, Edmondo'

_publ_section_title
;
 Polymorphism and Multiferroicity in Bi1--x/3(MnIII3)(MnIII4--xMnIVx)O12
;
_journal_issue 16
_journal_name_full 'Chemistry of Materials'
_journal_page_first 3628
_journal_paper_doi 10.1021/cm200879p
_journal_volume 23
_journal_year 2011
_chemical_formula_moiety 'Bi0.94 Mn7 O12'
_chemical_formula_sum 'Bi0.94 Mn7 O12'
_chemical_formula_weight 774.07
_space_group_IT_number 204
_symmetry_cell_setting cubic
_symmetry_space_group_name_Hall '-I 2 2 3'
_symmetry_space_group_name_H-M 'I m -3'
_atom_sites_solution_primary direct
_atom_sites_solution_secondary difmap
_cell_angle_alpha 90.00
_cell_angle_beta 90.00
_cell_angle_gamma 90.00
_cell_formula_units_Z 2
_cell_length_a 7.458(4)
_cell_length_b 7.458(4)
_cell_length_c 7.458(4)
_cell_measurement_reflns_used 215
_cell_measurement_temperature 294(2)
_cell_measurement_theta_max 24.28
_cell_measurement_theta_min 8.24
_cell_volume 414.8(4)
_computing_cell_refinement APEX-II
_computing_data_collection 'APEX-II (Bruker, 2008)'
_computing_data_reduction 'SAINT (Bruker, 2008)'
_computing_structure_refinement 'SHELX97-L (Sheldrick, 2008)'
_computing_structure_solution 'SIR97 (Altomare et al., 1999)'
_diffrn_ambient_temperature 294(2)
_diffrn_measured_fraction_theta_full 0.991
_diffrn_measured_fraction_theta_max 0.991
_diffrn_measurement_device 'Bruker APEX-II CCD'
_diffrn_measurement_method '\w scans'
_diffrn_radiation_monochromator graphite
_diffrn_radiation_source 'fine-focus sealed tube'
_diffrn_radiation_type MoK\a
_diffrn_radiation_wavelength 0.71073
_diffrn_reflns_av_R_equivalents 0.0276
_diffrn_reflns_av_sigmaI/netI 0.0080
_diffrn_reflns_limit_h_max 9
_diffrn_reflns_limit_h_min -9
_diffrn_reflns_limit_k_max 9
_diffrn_reflns_limit_k_min -9
_diffrn_reflns_limit_l_max 9
_diffrn_reflns_limit_l_min -9
_diffrn_reflns_number 2899
_diffrn_reflns_theta_full 28.46
_diffrn_reflns_theta_max 28.46
_diffrn_reflns_theta_min 3.86
_diffrn_standards_decay_% 0.0
_diffrn_standards_number 0
_exptl_absorpt_coefficient_mu 30.336
_exptl_absorpt_correction_T_max 0.153
_exptl_absorpt_correction_T_min 0.132
_exptl_absorpt_correction_type multi-scan
_exptl_absorpt_process_details 'SADABS (Sheldrick, 2008)'
_exptl_crystal_colour black
_exptl_crystal_density_diffrn 6.197
_exptl_crystal_density_method 'not measured'
_exptl_crystal_description block
_exptl_crystal_F_000 699.7
_exptl_crystal_size_max 0.11
_exptl_crystal_size_mid 0.11
_exptl_crystal_size_min 0.10
_refine_diff_density_max 0.425
_refine_diff_density_min -0.384
_refine_diff_density_rms 0.080
_refine_ls_extinction_coef 0.0055(5)
_refine_ls_extinction_method SHELXL
_refine_ls_goodness_of_fit_ref 1.096
_refine_ls_matrix_type full
_refine_ls_number_parameters 17
_refine_ls_number_reflns 110
_refine_ls_number_restraints 0
_refine_ls_restrained_S_all 1.096
_refine_ls_R_factor_all 0.0269
_refine_ls_R_factor_gt 0.0195
_refine_ls_shift/su_max 0.000
_refine_ls_shift/su_mean 0.000
_refine_ls_structure_factor_coef Fsqd
_refine_ls_weighting_details 'calc w=1/[\s^2^(Fo^2^)+(0.0130P)^2^+0.9964P] where P=(Fo^2^+2Fc^2^)/3'
_refine_ls_weighting_scheme calc
_refine_ls_wR_factor_gt 0.0326
_refine_ls_wR_factor_ref 0.0343
_reflns_number_gt 93
_reflns_number_total 110
_reflns_threshold_expression I>2\s(I)
_cod_data_source_file cm200879p_si_002.cif
_cod_data_source_block BMNOC2
_cod_depositor_comments
;
The following automatic conversions were performed:

'_symmetry_cell_setting' value 'Cubic' changed to 'cubic' according
to /home/saulius/struct/CIF-dictionaries/cif_core.dic dictionary
named 'cif_core.dic' version 2.4.1 from 2010-06-29.

Automatic conversion script
Id: cif_fix_values 1715 2011-07-08 13:25:40Z adriana 
;
_cod_database_code 4000780

loop_
_symmetry_equiv_pos_as_xyz
x,y,z
-x,-y,z
x,-y,-z
-x,y,-z
z,x,y
y,z,x
-z,-x,y
-y,z,-x
z,-x,-y
-y,-z,x
-z,x,-y
y,-z,-x
x+1/2,y+1/2,z+1/2
-x+1/2,-y+1/2,z+1/2
x+1/2,-y+1/2,-z+1/2
-x+1/2,y+1/2,-z+1/2
z+1/2,x+1/2,y+1/2
y+1/2,z+1/2,x+1/2
-z+1/2,-x+1/2,y+1/2
-y+1/2,z+1/2,-x+1/2
z+1/2,-x+1/2,-y+1/2
-y+1/2,-z+1/2,x+1/2
-z+1/2,x+1/2,-y+1/2
y+1/2,-z+1/2,-x+1/2
-x,-y,-z
x,y,-z
-x,y,z
x,-y,z
-z,-x,-y
-y,-z,-x
z,x,-y
y,-z,x
-z,x,y
y,z,-x
z,-x,y
-y,z,x
-x+1/2,-y+1/2,-z+1/2
x+1/2,y+1/2,-z+1/2
-x+1/2,y+1/2,z+1/2
x+1/2,-y+1/2,z+1/2
-z+1/2,-x+1/2,-y+1/2
-y+1/2,-z+1/2,-x+1/2
z+1/2,x+1/2,-y+1/2
y+1/2,-z+1/2,x+1/2
-z+1/2,x+1/2,y+1/2
y+1/2,z+1/2,-x+1/2
z+1/2,-x+1/2,y+1/2
-y+1/2,z+1/2,x+1/2

loop_
_atom_site_label
_atom_site_type_symbol
_atom_site_fract_x
_atom_site_fract_y
_atom_site_fract_z
_atom_site_U_iso_or_equiv
_atom_site_adp_type
_atom_site_occupancy
_atom_site_symmetry_multiplicity
_atom_site_calc_flag
_atom_site_refinement_flags
Bi1 Bi 0.0263(3) 0.0263(3) 0.0263(3) 0.0286(13) Uani 0.1181(7) 3 d SP
Mn1 Mn 0.0000 0.0000 0.5000 0.0204(4) Uani 1 8 d S
Mn2 Mn 0.2500 0.2500 0.2500 0.0139(4) Uani 1 6 d S
O1 O 0.0000 0.1759(3) 0.3131(3) 0.0196(7) Uani 1 2 d S

loop_
_atom_site_aniso_label
_atom_site_aniso_U_11
_atom_site_aniso_U_22
_atom_site_aniso_U_33
_atom_site_aniso_U_23
_atom_site_aniso_U_13
_atom_site_aniso_U_12
Bi1 0.0286(13) 0.0286(13) 0.0286(13) 0.0043(6) 0.0043(6) 0.0043(6)
Mn1 0.0408(8) 0.0110(6) 0.0093(6) 0.000 0.000 0.000
Mn2 0.0139(4) 0.0139(4) 0.0139(4) 0.0032(2) 0.0032(2) 0.0032(2)
O1 0.0231(14) 0.0199(13) 0.0158(13) 0.0044(11) 0.000 0.000

loop_
_atom_type_symbol
_atom_type_description
_atom_type_scat_dispersion_real
_atom_type_scat_dispersion_imag
_atom_type_scat_source
Bi Bi -4.1077 10.2566 'International Tables Vol C Tables 4.2.6.8 and 6.1.1.4'
Mn Mn 0.3368 0.7283 'International Tables Vol C Tables 4.2.6.8 and 6.1.1.4'
O O 0.0106 0.0060 'International Tables Vol C Tables 4.2.6.8 and 6.1.1.4'

loop_
_geom_angle_atom_site_label_1
_geom_angle_atom_site_label_2
_geom_angle_atom_site_label_3
_geom_angle
_geom_angle_site_symmetry_1
_geom_angle_site_symmetry_3
Bi1 Bi1 Bi1 90.000(1) 26 28
Bi1 Bi1 Bi1 90.000(1) 26 27
Bi1 Bi1 Bi1 90.000(1) 28 27
Bi1 Bi1 Bi1 45.0 26 3
Bi1 Bi1 Bi1 45.0 28 3
Bi1 Bi1 Bi1 90.000(1) 27 3
Bi1 Bi1 Bi1 45.0 26 4
Bi1 Bi1 Bi1 90.000(1) 28 4
Bi1 Bi1 Bi1 45.0 27 4
Bi1 Bi1 Bi1 60.000(1) 3 4
Bi1 Bi1 Bi1 90.000(1) 26 2
Bi1 Bi1 Bi1 45.000(1) 28 2
Bi1 Bi1 Bi1 45.0 27 2
Bi1 Bi1 Bi1 60.000(1) 3 2
Bi1 Bi1 Bi1 60.000(1) 4 2
Bi1 Bi1 Bi1 54.7 26 25
Bi1 Bi1 Bi1 54.7 28 25
Bi1 Bi1 Bi1 54.7 27 25
Bi1 Bi1 Bi1 35.264(1) 3 25
Bi1 Bi1 Bi1 35.264(1) 4 25
Bi1 Bi1 Bi1 35.264(1) 2 25
Bi1 Bi1 O1 85.34(5) 26 6
Bi1 Bi1 O1 152.10(6) 28 6
Bi1 Bi1 O1 117.44(6) 27 6
Bi1 Bi1 O1 124.58(4) 3 6
Bi1 Bi1 O1 105.57(6) 4 6
Bi1 Bi1 O1 161.95(6) 2 6
Bi1 Bi1 O1 136.84(6) 25 6
Bi1 Bi1 O1 152.10(6) 26 .
Bi1 Bi1 O1 117.44(6) 28 .
Bi1 Bi1 O1 85.34(5) 27 .
Bi1 Bi1 O1 161.95(6) 3 .
Bi1 Bi1 O1 124.58(4) 4 .
Bi1 Bi1 O1 105.57(6) 2 .
Bi1 Bi1 O1 136.84(6) 25 .
O1 Bi1 O1 72.65(9) 6 .
Bi1 Bi1 O1 117.44(6) 26 5
Bi1 Bi1 O1 85.34(5) 28 5
Bi1 Bi1 O1 152.10(6) 27 5
Bi1 Bi1 O1 105.57(6) 3 5
Bi1 Bi1 O1 161.95(6) 4 5
Bi1 Bi1 O1 124.58(4) 2 5
Bi1 Bi1 O1 136.84(6) 25 5
O1 Bi1 O1 72.65(9) 6 5
O1 Bi1 O1 72.65(9) . 5
Bi1 Bi1 O1 85.71(4) 26 8
Bi1 Bi1 O1 144.58(8) 28 8
Bi1 Bi1 O1 54.92(8) 27 8
Bi1 Bi1 O1 121.55(7) 3 8
Bi1 Bi1 O1 62.66(8) 4 8
Bi1 Bi1 O1 99.78(8) 2 8
Bi1 Bi1 O1 95.48(8) 25 8
O1 Bi1 O1 62.52(11) 6 8
O1 Bi1 O1 69.14(5) . 8
O1 Bi1 O1 127.48(13) 5 8
Bi1 Bi1 O1 144.58(8) 26 2
Bi1 Bi1 O1 54.92(8) 28 2
Bi1 Bi1 O1 85.71(4) 27 2
Bi1 Bi1 O1 99.78(8) 3 2
Bi1 Bi1 O1 121.55(7) 4 2
Bi1 Bi1 O1 62.66(8) 2 2
Bi1 Bi1 O1 95.48(8) 25 2
O1 Bi1 O1 127.48(13) 6 2
O1 Bi1 O1 62.52(11) . 2
O1 Bi1 O1 69.14(5) 5 2
O1 Bi1 O1 119.10(3) 8 2
O1 Mn1 O1 180.0 26_556 2
O1 Mn1 O1 93.49(15) 26_556 .
O1 Mn1 O1 86.51(15) 2 .
O1 Mn1 O1 86.51(15) 26_556 25_556
O1 Mn1 O1 93.49(15) 2 25_556
O1 Mn1 O1 180.0 . 25_556
O1 Mn1 Mn2 144.698(3) 26_556 2
O1 Mn1 Mn2 35.302(3) 2 2
O1 Mn1 Mn2 88.57(6) . 2
O1 Mn1 Mn2 91.43(6) 25_556 2
O1 Mn1 Mn2 35.302(3) 26_556 14
O1 Mn1 Mn2 144.698(3) 2 14
O1 Mn1 Mn2 91.43(6) . 14
O1 Mn1 Mn2 88.57(6) 25_556 14
Mn2 Mn1 Mn2 180.0 2 14
O1 Mn1 Mn2 91.43(6) 26_556 .
O1 Mn1 Mn2 88.57(6) 2 .
O1 Mn1 Mn2 35.302(3) . .
O1 Mn1 Mn2 144.698(3) 25_556 .
Mn2 Mn1 Mn2 109.5 2 .
Mn2 Mn1 Mn2 70.5 14 .
O1 Mn1 Mn2 91.43(6) 26_556 15_455
O1 Mn1 Mn2 88.57(6) 2 15_455
O1 Mn1 Mn2 35.302(3) . 15_455
O1 Mn1 Mn2 144.698(3) 25_556 15_455
Mn2 Mn1 Mn2 70.5 2 15_455
Mn2 Mn1 Mn2 109.5 14 15_455
Mn2 Mn1 Mn2 70.5 . 15_455
O1 Mn1 Mn2 35.302(4) 26_556 4_556
O1 Mn1 Mn2 144.698(3) 2 4_556
O1 Mn1 Mn2 91.43(6) . 4_556
O1 Mn1 Mn2 88.57(6) 25_556 4_556
Mn2 Mn1 Mn2 109.5 2 4_556
Mn2 Mn1 Mn2 70.5 14 4_556
Mn2 Mn1 Mn2 109.5 . 4_556
Mn2 Mn1 Mn2 70.5 15_455 4_556
O1 Mn1 Mn2 144.698(4) 26_556 16_545
O1 Mn1 Mn2 35.302(3) 2 16_545
O1 Mn1 Mn2 88.57(6) . 16_545
O1 Mn1 Mn2 91.43(6) 25_556 16_545
Mn2 Mn1 Mn2 70.5 2 16_545
Mn2 Mn1 Mn2 109.5 14 16_545
Mn2 Mn1 Mn2 70.5 . 16_545
Mn2 Mn1 Mn2 109.5 15_455 16_545
Mn2 Mn1 Mn2 180.0 4_556 16_545
O1 Mn1 Mn2 88.57(6) 26_556 3_556
O1 Mn1 Mn2 91.43(6) 2 3_556
O1 Mn1 Mn2 144.698(3) . 3_556
O1 Mn1 Mn2 35.302(3) 25_556 3_556
Mn2 Mn1 Mn2 109.5 2 3_556
Mn2 Mn1 Mn2 70.5 14 3_556
Mn2 Mn1 Mn2 109.5 . 3_556
Mn2 Mn1 Mn2 180.0 15_455 3_556
Mn2 Mn1 Mn2 109.5 4_556 3_556
Mn2 Mn1 Mn2 70.5 16_545 3_556
O1 Mn1 Mn2 88.57(6) 26_556 13_445
O1 Mn1 Mn2 91.43(6) 2 13_445
O1 Mn1 Mn2 144.698(3) . 13_445
O1 Mn1 Mn2 35.302(3) 25_556 13_445
Mn2 Mn1 Mn2 70.5 2 13_445
Mn2 Mn1 Mn2 109.5 14 13_445
Mn2 Mn1 Mn2 180.0 . 13_445
Mn2 Mn1 Mn2 109.5 15_455 13_445
Mn2 Mn1 Mn2 70.5 4_556 13_445
Mn2 Mn1 Mn2 109.5 16_545 13_445
Mn2 Mn1 Mn2 70.5 3_556 13_445
O1 Mn2 O1 88.48(10) 6 37
O1 Mn2 O1 91.52(10) 6 .
O1 Mn2 O1 180.00(13) 37 .
O1 Mn2 O1 180.00(13) 6 42
O1 Mn2 O1 91.52(10) 37 42
O1 Mn2 O1 88.48(10) . 42
O1 Mn2 O1 88.48(10) 6 41
O1 Mn2 O1 91.52(10) 37 41
O1 Mn2 O1 88.48(10) . 41
O1 Mn2 O1 91.52(10) 42 41
O1 Mn2 O1 91.52(10) 6 5
O1 Mn2 O1 88.48(10) 37 5
O1 Mn2 O1 91.52(10) . 5
O1 Mn2 O1 88.48(10) 42 5
O1 Mn2 O1 180.00(13) 41 5
O1 Mn2 Bi1 124.18(7) 6 37
O1 Mn2 Bi1 55.82(7) 37 37
O1 Mn2 Bi1 124.18(7) . 37
O1 Mn2 Bi1 55.82(7) 42 37
O1 Mn2 Bi1 55.82(7) 41 37
O1 Mn2 Bi1 124.18(7) 5 37
O1 Mn2 Bi1 55.82(7) 6 .
O1 Mn2 Bi1 124.18(7) 37 .
O1 Mn2 Bi1 55.82(7) . .
O1 Mn2 Bi1 124.18(7) 42 .
O1 Mn2 Bi1 124.18(7) 41 .
O1 Mn2 Bi1 55.82(7) 5 .
Bi1 Mn2 Bi1 180.00(6) 37 .
O1 Mn2 Bi1 50.58(9) 6 26
O1 Mn2 Bi1 119.25(9) 37 26
O1 Mn2 Bi1 60.75(9) . 26
O1 Mn2 Bi1 129.42(9) 42 26
O1 Mn2 Bi1 123.56(7) 41 26
O1 Mn2 Bi1 56.44(7) 5 26
Bi1 Mn2 Bi1 174.12(6) 37 26
Bi1 Mn2 Bi1 5.88(6) . 26
O1 Mn2 Bi1 60.75(9) 6 28
O1 Mn2 Bi1 123.56(7) 37 28
O1 Mn2 Bi1 56.44(7) . 28
O1 Mn2 Bi1 119.25(9) 42 28
O1 Mn2 Bi1 129.42(9) 41 28
O1 Mn2 Bi1 50.58(9) 5 28
Bi1 Mn2 Bi1 174.12(6) 37 28
Bi1 Mn2 Bi1 5.88(6) . 28
Bi1 Mn2 Bi1 10.18(11) 26 28
O1 Mn2 Bi1 129.42(9) 6 14
O1 Mn2 Bi1 60.75(9) 37 14
O1 Mn2 Bi1 119.25(9) . 14
O1 Mn2 Bi1 50.58(9) 42 14
O1 Mn2 Bi1 56.44(7) 41 14
O1 Mn2 Bi1 123.56(7) 5 14
Bi1 Mn2 Bi1 5.88(6) 37 14
Bi1 Mn2 Bi1 174.12(6) . 14
Bi1 Mn2 Bi1 180.00(5) 26 14
Bi1 Mn2 Bi1 169.82(11) 28 14
O1 Mn2 Bi1 56.44(7) 6 27
O1 Mn2 Bi1 129.42(9) 37 27
O1 Mn2 Bi1 50.58(9) . 27
O1 Mn2 Bi1 123.56(7) 42 27
O1 Mn2 Bi1 119.25(9) 41 27
O1 Mn2 Bi1 60.75(9) 5 27
Bi1 Mn2 Bi1 174.12(6) 37 27
Bi1 Mn2 Bi1 5.88(6) . 27
Bi1 Mn2 Bi1 10.18(11) 26 27
Bi1 Mn2 Bi1 10.18(11) 28 27
Bi1 Mn2 Bi1 169.82(11) 14 27
Mn1 O1 Mn2 111.13(6) . 15_455
Mn1 O1 Mn2 111.13(6) . .
Mn2 O1 Mn2 137.46(12) 15_455 .
Mn1 O1 Bi1 109.14(11) . 27
Mn2 O1 Bi1 81.02(9) 15_455 27
Mn2 O1 Bi1 89.73(8) . 27
Mn1 O1 Bi1 109.14(11) . .
Mn2 O1 Bi1 89.73(8) 15_455 .
Mn2 O1 Bi1 81.02(9) . .
Bi1 O1 Bi1 9.31(10) 27 .
Mn1 O1 Bi1 101.52(12) . 2
Mn2 O1 Bi1 84.11(7) 15_455 2
Mn2 O1 Bi1 92.12(10) . 2
Bi1 O1 Bi1 7.64(8) 27 2
Bi1 O1 Bi1 11.77(13) . 2
Mn1 O1 Bi1 101.52(12) . 28
Mn2 O1 Bi1 92.12(10) 15_455 28
Mn2 O1 Bi1 84.11(7) . 28
Bi1 O1 Bi1 11.77(13) 27 28
Bi1 O1 Bi1 7.64(8) . 28
Bi1 O1 Bi1 8.59(9) 2 28

loop_
_geom_bond_atom_site_label_1
_geom_bond_atom_site_label_2
_geom_bond_distance
_geom_bond_site_symmetry_2
Bi1 Bi1 0.393(4) 26
Bi1 Bi1 0.393(4) 28
Bi1 Bi1 0.393(4) 27
Bi1 Bi1 0.556(6) 3
Bi1 Bi1 0.556(6) 4
Bi1 Bi1 0.556(6) 2
Bi1 Bi1 0.680(7) 25
Bi1 O1 2.420(4) 6
Bi1 O1 2.420(4) .
Bi1 O1 2.420(4) 5
Bi1 O1 2.624(3) 8
Bi1 O1 2.624(3) 2
Mn1 O1 1.914(3) 26_556
Mn1 O1 1.914(3) 2
Mn1 O1 1.914(3) .
Mn1 O1 1.914(3) 25_556
Mn1 Mn2 3.2294(17) 2
Mn1 Mn2 3.2294(17) 14
Mn1 Mn2 3.2294(17) .
Mn1 Mn2 3.2294(17) 15_455
Mn1 Mn2 3.2294(17) 4_556
Mn1 Mn2 3.2294(17) 16_545
Mn1 Mn2 3.2294(17) 3_556
Mn1 Mn2 3.2294(17) 13_445
Mn2 O1 2.0008(14) 6
Mn2 O1 2.0008(14) 37
Mn2 O1 2.0008(14) .
Mn2 O1 2.0008(14) 42
Mn2 O1 2.0008(14) 41
Mn2 O1 2.0008(14) 5
Mn2 Bi1 2.889(4) 37
Mn2 Bi1 3.1325(19) 26
Mn2 Bi1 3.1325(19) 28
Mn2 Bi1 3.1325(19) 14
Mn2 Bi1 3.1325(19) 27
O1 Mn2 2.0008(14) 15_455
O1 Bi1 2.420(4) 27
O1 Bi1 2.624(3) 2
O1 Bi1 2.624(3) 28
